data_7219024
loop_
_publ_author_name
'Beyeh, N. K.'
'Pan, F.'
'Valkonen, A.'
'Rissanen, K.'

_publ_section_title
;
 Encapsulation of secondary and tertiary ammonium salts by resorcinarenes
 and pyrogallarenes: the effect of size and charge concentration
;
_journal_issue 5
_journal_name_full CrystEngComm
_journal_page_first 1182
_journal_paper_doi 10.1039/C4CE01927J
_journal_volume 17
_journal_year 2015
_chemical_formula_moiety 'C40 H48 O8, C2 H8 N, Cl, O H2, 2(C H4 O)'
_chemical_formula_sum 'C44 H66 Cl N O11'
_chemical_formula_weight 820.42
_chemical_name_systematic
;
 ?
;
_space_group_crystal_system orthorhombic
_space_group_IT_number 33
_space_group_name_Hall 'P 2c -2n'
_space_group_name_H-M_alt 'P n a 21'
_symmetry_space_group_name_Hall 'P 2c -2n'
_symmetry_space_group_name_H-M 'P n a 21'
_atom_sites_solution_hydrogens geom
_atom_sites_solution_primary iterative
_audit_creation_date 2014-05-07
_audit_creation_method
;
Olex2 1.2
(compiled 2013.12.10 svn.r2850 for OlexSys, GUI svn.r4736)
;
_audit_update_record
;
2014-11-07 deposited with the CCDC.
2014-12-03 downloaded from the CCDC.
;
_cell_angle_alpha 90
_cell_angle_beta 90
_cell_angle_gamma 90
_cell_formula_units_Z 4
_cell_length_a 22.4355(13)
_cell_length_b 12.3522(6)
_cell_length_c 15.3459(7)
_cell_measurement_reflns_used 4354
_cell_measurement_temperature 173(2)
_cell_measurement_theta_max 26.3530
_cell_measurement_theta_min 2.1120
_cell_volume 4252.8(4)
_computing_cell_refinement
;
CrysAlisPro, Agilent Technologies,
Version 1.171.37.31 (release 14-01-2014 CrysAlis171 .NET)
(compiled Jan 14 2014,18:38:05)
;
_computing_data_collection
;
CrysAlisPro, Agilent Technologies,
Version 1.171.37.31 (release 14-01-2014 CrysAlis171 .NET)
(compiled Jan 14 2014,18:38:05)
;
_computing_data_reduction
;
CrysAlisPro, Agilent Technologies,
Version 1.171.37.31 (release 14-01-2014 CrysAlis171 .NET)
(compiled Jan 14 2014,18:38:05)
;
_computing_molecular_graphics 'Olex2 (Dolomanov et al., 2009)'
_computing_publication_material 'Olex2 (Dolomanov et al., 2009)'
_computing_structure_refinement 'ShelXL (Sheldrick, 2008)'
_computing_structure_solution
;
Superflip (Palatinus & Chapuis, 2007;Palatinus & van der Lee, 2008;
Palatinus et al., 2012)
;
_diffrn_ambient_temperature 173.15
_diffrn_detector 'CCD plate'
_diffrn_detector_area_resol_mean 16.0107
_diffrn_detector_type Eos
_diffrn_measured_fraction_theta_full 1.000
_diffrn_measured_fraction_theta_max 1.000
_diffrn_measurement_device 'four-circle diffractometer'
_diffrn_measurement_device_type 'SuperNova, Single source at offset, Eos'
_diffrn_measurement_method '\w scans'
_diffrn_orient_matrix_UB_11 0.0150695000
_diffrn_orient_matrix_UB_12 -0.0502546000
_diffrn_orient_matrix_UB_13 0.0042090000
_diffrn_orient_matrix_UB_21 -0.0254587000
_diffrn_orient_matrix_UB_22 -0.0224830000
_diffrn_orient_matrix_UB_23 0.0205454000
_diffrn_orient_matrix_UB_31 -0.0111485000
_diffrn_orient_matrix_UB_32 -0.0163358000
_diffrn_orient_matrix_UB_33 -0.0411853000
_diffrn_radiation_monochromator mirror
_diffrn_radiation_probe x-ray
_diffrn_radiation_type MoK\a
_diffrn_radiation_wavelength 0.71073
_diffrn_reflns_av_R_equivalents 0.1348
_diffrn_reflns_av_unetI/netI 0.1119
_diffrn_reflns_Laue_measured_fraction_full 1.000
_diffrn_reflns_Laue_measured_fraction_max 1.000
_diffrn_reflns_limit_h_max 26
_diffrn_reflns_limit_h_min -26
_diffrn_reflns_limit_k_max 14
_diffrn_reflns_limit_k_min -14
_diffrn_reflns_limit_l_max 18
_diffrn_reflns_limit_l_min -18
_diffrn_reflns_number 52560
_diffrn_reflns_point_group_measured_fraction_full 1.000
_diffrn_reflns_point_group_measured_fraction_max 1.000
_diffrn_reflns_theta_full 25.250
_diffrn_reflns_theta_max 25.248
_diffrn_reflns_theta_min 1.815
_diffrn_source 'SuperNova (Mo) X-ray Source'
_exptl_absorpt_coefficient_mu 0.151
_exptl_absorpt_correction_T_max 1.00000
_exptl_absorpt_correction_T_min 0.44487
_exptl_absorpt_correction_type multi-scan
_exptl_absorpt_process_details
;
CrysAlisPro, Agilent Technologies,
Version 1.171.37.31 (release 14-01-2014 CrysAlis171 .NET)
(compiled Jan 14 2014,18:38:05)
Empirical absorption correction using spherical harmonics,
 implemented in SCALE3 ABSPACK scaling algorithm.
;
_exptl_crystal_colour colorless
_exptl_crystal_density_diffrn 1.281
_exptl_crystal_description plate
_exptl_crystal_F_000 1768
_exptl_crystal_size_max 0.11
_exptl_crystal_size_mid 0.1
_exptl_crystal_size_min 0.06
_platon_squeeze_details
;
Summary and Remarks : N = NOTE, W = WARNING, E = ERROR

N: DISORDERED structure - ATOMS with Pop. .LT. 1.0 are not moved or as a group.
N: Number of moved primary input atoms: ..................................  117
N: Number of modified (= # ) ATOM labels .................................    4
N: Total Potential Solvent Accessible Void Vol ..................   667.4 Ang^3
N: Electron Count / Cell =    147 - To be included in D(calc), F000 & Mol.Wght.

;
_refine_diff_density_max 0.421
_refine_diff_density_min -0.233
_refine_diff_density_rms 0.061
_refine_ls_abs_structure_details
;
 Flack x determined using 1712 quotients [(I+)-(I-)]/[(I+)+(I-)]
 (Parsons and Flack (2004), Acta Cryst. A60, s61).
;
_refine_ls_abs_structure_Flack -0.05(8)
_refine_ls_extinction_method none
_refine_ls_goodness_of_fit_ref 1.018
_refine_ls_hydrogen_treatment constr
_refine_ls_matrix_type full
_refine_ls_number_parameters 495
_refine_ls_number_reflns 7694
_refine_ls_number_restraints 7
_refine_ls_restrained_S_all 1.018
_refine_ls_R_factor_all 0.1130
_refine_ls_R_factor_gt 0.0793
_refine_ls_shift/su_max 0.000
_refine_ls_shift/su_mean 0.000
_refine_ls_structure_factor_coef Fsqd
_refine_ls_weighting_details 'w=1/[\s^2^(Fo^2^)+(0.0642P)^2^] where P=(Fo^2^+2Fc^2^)/3'
_refine_ls_weighting_scheme calc
_refine_ls_wR_factor_gt 0.1485
_refine_ls_wR_factor_ref 0.1652
_reflns_Friedel_coverage 0.923
_reflns_Friedel_fraction_full 1.000
_reflns_Friedel_fraction_max 1.000
_reflns_number_gt 5414
_reflns_number_total 7694
_reflns_threshold_expression 'I > 2\s(I)'
_cod_data_source_file c4ce01927j2.cif
_cod_data_source_block 4a@2
_cod_depositor_comments 'Adding full bibliography for 7219020--7219025.cif.'
_cod_database_code 7219024
_shelxl_version_number 2013-4
_chemical_oxdiff_formula 'C53 H39 N9 O7 Ru1'
_shelx_space_group_comment
;
The symmetry employed for this shelxl refinement is uniquely defined
by the following loop, which should always be used as a source of
symmetry information in preference to the above space-group names.
They are only intended as comments.
;
_shelx_estimated_absorpt_t_max 0.991
_shelx_estimated_absorpt_t_min 0.984
_reflns_odcompleteness_completeness 99.92
_reflns_odcompleteness_iscentric 1
_reflns_odcompleteness_theta 26.32
_olex2_refinement_description
;
1. Fixed Uiso
 At 1.2 times of:
  All C(H) groups, All C(H,H) groups, All N(H,H) groups
 At 1.5 times of:
  All C(H,H,H) groups, All C(H,H,H,H,H,H) groups, All O(H) groups
2. Uiso/Uaniso restraints and constraints
Uanis(N1A) \\sim Ueq: with sigma of 0.01 and sigma for terminal atoms of 0.02
3. Others
 Sof(H41D)=Sof(H41E)=Sof(H41F)=Sof(H42D)=Sof(H42E)=Sof(H42F)=Sof(N1B)=
 Sof(H1BA)=Sof(H1BB)=1-FVAR(1)
 Sof(H41A)=Sof(H41B)=Sof(H41C)=Sof(N1A)=Sof(H1AA)=Sof(H1AB)=Sof(H42A)=
 Sof(H42B)=Sof(H42C)=FVAR(1)
4.a Ternary CH refined with riding coordinates:
 C38(H38), C28(H28), C8(H8A), C18(H18)
4.b Secondary CH2 refined with riding coordinates:
 C9(H9A,H9B), C39(H39A,H39B), C19(H19A,H19B), C29(H29A,H29B), N1A(H1AA,H1AB),
 N1B(H1BA,H1BB)
4.c Me refined with riding coordinates:
 C41(H41A,H41B,H41C), C41(H41D,H41E,H41F), C42(H42A,H42B,H42C), C42(H42D,H42E,
 H42F)
4.d Aromatic/amide H refined with riding coordinates:
 C36(H36), C6(H6A), C16(H16), C26(H26)
4.e Idealised Me refined as rotating group:
 C10(H10A,H10B,H10C), C7(H7A,H7B,H7C), C30(H30A,H30B,H30C), C20(H20A,H20B,
 H20C), C37(H37A,H37B,H37C), C40(H40A,H40B,H40C), C27(H27A,H27B,H27C), C17(H17A,
 H17B,H17C)
4.f Idealised tetrahedral OH refined as rotating group:
 O2(H2), O8(H8), O3(H3), O1(H1), O6(H6), O7(H7), O4(H4), O5(H5)
;

loop_
_space_group_symop_operation_xyz
'x, y, z'
'-x, -y, z+1/2'
'-x+1/2, y+1/2, z+1/2'
'x+1/2, -y+1/2, z'

loop_
_atom_site_label
_atom_site_type_symbol
_atom_site_fract_x
_atom_site_fract_y
_atom_site_fract_z
_atom_site_U_iso_or_equiv
_atom_site_adp_type
_atom_site_occupancy
_atom_site_site_symmetry_order
_atom_site_calc_flag
_atom_site_refinement_flags_posn
_atom_site_refinement_flags_adp
_atom_site_refinement_flags_occupancy
_atom_site_disorder_assembly
_atom_site_disorder_group
Cl1 Cl 0.46706(8) 1.11501(15) 0.64294(12) 0.0351(4) Uani 1 1 d . . . . .
O2 O 0.5823(2) 1.2621(3) 0.6351(3) 0.0272(11) Uani 1 1 d . . . . .
H2 H 0.5466 1.2418 0.6337 0.041 Uiso 1 1 calc GR . . . .
O8 O 0.6168(2) 0.9088(4) 0.9803(3) 0.0330(13) Uani 1 1 d . . . . .
H8 H 0.5962 0.8772 1.0182 0.049 Uiso 1 1 calc GR . . . .
O3 O 0.5841(2) 1.2000(4) 0.4559(3) 0.0359(13) Uani 1 1 d . . . . .
H3 H 0.5843 1.2225 0.5075 0.054 Uiso 1 1 calc GR . . . .
O1 O 0.6047(2) 1.1139(4) 0.9197(3) 0.0309(12) Uani 1 1 d . . . . .
H1 H 0.6189 1.0592 0.9446 0.046 Uiso 1 1 calc GR . . . .
O6 O 0.6112(2) 0.4784(4) 0.6816(3) 0.0369(13) Uani 1 1 d . . . . .
H6 H 0.5917 0.4291 0.6569 0.055 Uiso 1 1 calc GR . . . .
O7 O 0.6070(2) 0.5598(4) 0.8467(3) 0.0358(13) Uani 1 1 d . . . . .
H7 H 0.6166 0.5286 0.8001 0.054 Uiso 1 1 calc GR . . . .
O4 O 0.5996(2) 0.8511(4) 0.3230(3) 0.0352(13) Uani 1 1 d . . . . .
H4 H 0.5888 0.8824 0.2770 0.053 Uiso 1 1 calc GR . . . .
O5 O 0.5865(2) 0.6517(4) 0.4062(3) 0.0385(13) Uani 1 1 d . . . . .
H5 H 0.5948 0.7104 0.3813 0.058 Uiso 1 1 calc GR . . . .
C36 C 0.7024(3) 0.7943(5) 0.8029(4) 0.0203(15) Uani 1 1 d . . . . .
H36 H 0.7334 0.8159 0.7645 0.024 Uiso 1 1 calc R . . . .
C34 C 0.6371(3) 0.8327(5) 0.9190(4) 0.0224(16) Uani 1 1 d . . . . .
C15 C 0.6643(3) 0.8973(5) 0.4385(4) 0.0223(16) Uani 1 1 d . . . . .
C6 C 0.6939(3) 1.0742(5) 0.7215(4) 0.0218(16) Uani 1 1 d . . . . .
H6A H 0.7283 1.0367 0.7018 0.026 Uiso 1 1 calc R . . . .
C3 C 0.5955(3) 1.1896(5) 0.7794(4) 0.0254(17) Uani 1 1 d . . . . .
C24 C 0.6282(3) 0.5554(5) 0.6204(4) 0.0239(16) Uani 1 1 d . . . . .
C21 C 0.6688(3) 0.7067(5) 0.4990(4) 0.0203(16) Uani 1 1 d . . . . .
C38 C 0.7085(3) 0.9829(5) 0.8682(4) 0.0234(16) Uani 1 1 d . . . . .
H38 H 0.7009 1.0097 0.9287 0.028 Uiso 1 1 calc R . . . .
C28 C 0.7083(3) 0.6086(5) 0.7303(4) 0.0207(15) Uani 1 1 d . . . . .
H28 H 0.6997 0.5341 0.7523 0.025 Uiso 1 1 calc R . . . .
C1 C 0.6751(3) 1.0584(5) 0.8064(4) 0.0207(15) Uani 1 1 d . . . . .
C33 C 0.6118(3) 0.7302(5) 0.9133(4) 0.0246(16) Uani 1 1 d . . . . .
C2 C 0.6254(3) 1.1185(5) 0.8356(4) 0.0236(16) Uani 1 1 d . . . . .
C16 C 0.6838(3) 0.9704(5) 0.4999(4) 0.0195(15) Uani 1 1 d . . . . .
H16 H 0.7146 0.9497 0.5390 0.023 Uiso 1 1 calc R . . . .
C22 C 0.6185(3) 0.6443(6) 0.4842(5) 0.0297(17) Uani 1 1 d . . . . .
C9 C 0.7556(3) 1.1600(5) 0.5628(4) 0.0282(17) Uani 1 1 d . . . . .
H9A H 0.7718 1.0900 0.5834 0.034 Uiso 1 1 calc R . . . .
H9B H 0.7668 1.1686 0.5008 0.034 Uiso 1 1 calc R . . . .
C32 C 0.6336(3) 0.6601(5) 0.8502(4) 0.0232(16) Uani 1 1 d . . . . .
C39 C 0.7750(3) 0.9832(5) 0.8554(4) 0.0252(16) Uani 1 1 d . . . . .
H39A H 0.7897 1.0585 0.8606 0.030 Uiso 1 1 calc R . . . .
H39B H 0.7841 0.9577 0.7957 0.030 Uiso 1 1 calc R . . . .
C11 C 0.6593(3) 1.0757(5) 0.5067(4) 0.0228(16) Uani 1 1 d . . . . .
C12 C 0.6117(3) 1.1005(5) 0.4519(4) 0.0222(16) Uani 1 1 d . . . . .
C25 C 0.6781(3) 0.6193(5) 0.6421(5) 0.0241(15) Uani 1 1 d . . . . .
C19 C 0.7616(3) 0.7918(5) 0.4334(4) 0.0237(16) Uani 1 1 d . . . . .
H19A H 0.7743 0.8240 0.4895 0.028 Uiso 1 1 calc R . . . .
H19B H 0.7778 0.7174 0.4307 0.028 Uiso 1 1 calc R . . . .
C4 C 0.6147(3) 1.1966(5) 0.6947(4) 0.0242(16) Uani 1 1 d . . . . .
C8 C 0.6871(3) 1.1580(5) 0.5703(4) 0.0215(16) Uani 1 1 d . . . . .
H8A H 0.6728 1.2310 0.5514 0.026 Uiso 1 1 calc R . . . .
C31 C 0.6804(3) 0.6893(5) 0.7959(4) 0.0227(16) Uani 1 1 d . . . . .
C26 C 0.6968(3) 0.6939(5) 0.5786(4) 0.0247(16) Uani 1 1 d . . . . .
H26 H 0.7304 0.7379 0.5910 0.030 Uiso 1 1 calc R . . . .
C29 C 0.7767(3) 0.6209(5) 0.7265(5) 0.0293(17) Uani 1 1 d . . . . .
H29A H 0.7865 0.6922 0.7007 0.035 Uiso 1 1 calc R . . . .
H29B H 0.7926 0.6199 0.7867 0.035 Uiso 1 1 calc R . . . .
C5 C 0.6646(3) 1.1422(5) 0.6639(4) 0.0211(16) Uani 1 1 d . . . . .
C14 C 0.6183(3) 0.9272(5) 0.3827(4) 0.0236(16) Uani 1 1 d . . . . .
C18 C 0.6941(3) 0.7862(5) 0.4314(4) 0.0211(15) Uani 1 1 d . . . . .
H18 H 0.6831 0.7568 0.3729 0.025 Uiso 1 1 calc R . . . .
C13 C 0.5901(3) 1.0267(6) 0.3905(4) 0.0281(17) Uani 1 1 d . . . . .
C10 C 0.7832(4) 1.2515(6) 0.6157(5) 0.045(2) Uani 1 1 d . . . . .
H10A H 0.7699 1.3213 0.5924 0.067 Uiso 1 1 calc GR . . . .
H10B H 0.8268 1.2471 0.6119 0.067 Uiso 1 1 calc GR . . . .
H10C H 0.7709 1.2451 0.6767 0.067 Uiso 1 1 calc GR . . . .
C23 C 0.5969(3) 0.5674(5) 0.5429(4) 0.0257(17) Uani 1 1 d . . . . .
C35 C 0.6815(3) 0.8688(5) 0.8626(4) 0.0241(17) Uani 1 1 d . . . . .
C7 C 0.5448(3) 1.2582(6) 0.8140(5) 0.0349(19) Uani 1 1 d . . . . .
H7A H 0.5153 1.2114 0.8423 0.052 Uiso 1 1 calc GR . . . .
H7B H 0.5260 1.2972 0.7657 0.052 Uiso 1 1 calc GR . . . .
H7C H 0.5603 1.3103 0.8565 0.052 Uiso 1 1 calc GR . . . .
C30 C 0.8067(4) 0.5344(6) 0.6748(5) 0.045(2) Uani 1 1 d . . . . .
H30A H 0.7928 0.5373 0.6143 0.068 Uiso 1 1 calc GR . . . .
H30B H 0.7972 0.4634 0.6998 0.068 Uiso 1 1 calc GR . . . .
H30C H 0.8500 0.5455 0.6763 0.068 Uiso 1 1 calc GR . . . .
C20 C 0.7878(4) 0.8570(6) 0.3604(5) 0.038(2) Uani 1 1 d . . . . .
H20A H 0.7783 0.8224 0.3046 0.058 Uiso 1 1 calc GR . . . .
H20B H 0.8312 0.8607 0.3673 0.058 Uiso 1 1 calc GR . . . .
H20C H 0.7712 0.9303 0.3614 0.058 Uiso 1 1 calc GR . . . .
C37 C 0.5632(4) 0.6945(6) 0.9739(5) 0.039(2) Uani 1 1 d . . . . .
H37A H 0.5678 0.7312 1.0301 0.059 Uiso 1 1 calc GR . . . .
H37B H 0.5658 0.6160 0.9825 0.059 Uiso 1 1 calc GR . . . .
H37C H 0.5244 0.7128 0.9486 0.059 Uiso 1 1 calc GR . . . .
C40 C 0.8082(4) 0.9121(6) 0.9209(5) 0.045(2) Uani 1 1 d . . . . .
H40A H 0.8512 0.9173 0.9103 0.067 Uiso 1 1 calc GR . . . .
H40B H 0.7954 0.8367 0.9141 0.067 Uiso 1 1 calc GR . . . .
H40C H 0.7993 0.9366 0.9802 0.067 Uiso 1 1 calc GR . . . .
C27 C 0.5430(3) 0.5024(6) 0.5229(5) 0.041(2) Uani 1 1 d . . . . .
H27A H 0.5549 0.4339 0.4959 0.061 Uiso 1 1 calc GR . . . .
H27B H 0.5173 0.5428 0.4828 0.061 Uiso 1 1 calc GR . . . .
H27C H 0.5212 0.4877 0.5770 0.061 Uiso 1 1 calc GR . . . .
C17 C 0.5372(3) 1.0606(6) 0.3350(5) 0.043(2) Uani 1 1 d . . . . .
H17A H 0.5152 1.1182 0.3648 0.065 Uiso 1 1 calc GR . . . .
H17B H 0.5110 0.9982 0.3259 0.065 Uiso 1 1 calc GR . . . .
H17C H 0.5515 1.0872 0.2786 0.065 Uiso 1 1 calc GR . . . .
C41 C 0.5767(4) 0.8680(7) 0.6770(6) 0.051(2) Uani 1 1 d . . . . .
H41A H 0.6066 0.8146 0.6592 0.076 Uiso 0.54(2) 1 calc R . P A 1
H41B H 0.5456 0.8321 0.7114 0.076 Uiso 0.54(2) 1 calc R . P A 1
H41C H 0.5957 0.9243 0.7122 0.076 Uiso 0.54(2) 1 calc R . P A 1
H41D H 0.6076 0.8649 0.6319 0.076 Uiso 0.46(2) 1 calc R . P A 2
H41E H 0.5787 0.8026 0.7130 0.076 Uiso 0.46(2) 1 calc R . P A 2
H41F H 0.5830 0.9319 0.7136 0.076 Uiso 0.46(2) 1 calc R . P A 2
N1A N 0.5490(6) 0.9187(10) 0.5969(8) 0.032(4) Uani 0.54(2) 1 d . U P A 1
H1AA H 0.5262 0.9834 0.6153 0.039 Uiso 0.54(2) 1 calc R . P A 1
H1AB H 0.5815 0.9439 0.5583 0.039 Uiso 0.54(2) 1 calc R . P A 1
C42 C 0.5108(5) 0.8516(8) 0.5478(6) 0.071(3) Uani 1 1 d . . . . .
H42A H 0.5178 0.8637 0.4855 0.106 Uiso 0.54(2) 1 calc R . P A 1
H42B H 0.4693 0.8688 0.5617 0.106 Uiso 0.54(2) 1 calc R . P A 1
H42C H 0.5188 0.7756 0.5620 0.106 Uiso 0.54(2) 1 calc R . P A 1
H42D H 0.5259 0.9127 0.5135 0.106 Uiso 0.46(2) 1 calc R . P A 2
H42E H 0.4690 0.8383 0.5329 0.106 Uiso 0.46(2) 1 calc R . P A 2
H42F H 0.5344 0.7868 0.5347 0.106 Uiso 0.46(2) 1 calc R . P A 2
N1B N 0.5152(8) 0.8749(14) 0.6337(11) 0.048(6) Uani 0.46(2) 1 d . . P A 2
H1BA H 0.4881 0.8255 0.6655 0.058 Uiso 0.46(2) 1 calc R . P A 2
H1BB H 0.5000 0.9493 0.6424 0.058 Uiso 0.46(2) 1 calc R . P A 2

loop_
_atom_site_aniso_label
_atom_site_aniso_U_11
_atom_site_aniso_U_22
_atom_site_aniso_U_33
_atom_site_aniso_U_23
_atom_site_aniso_U_13
_atom_site_aniso_U_12
Cl1 0.0353(11) 0.0430(10) 0.0269(9) 0.0005(9) -0.0064(9) 0.0022(9)
O2 0.023(3) 0.029(3) 0.030(3) -0.001(2) -0.005(2) 0.007(2)
O8 0.044(3) 0.029(3) 0.026(3) 0.000(2) 0.009(2) -0.008(3)
O3 0.046(3) 0.027(3) 0.035(3) -0.008(2) -0.010(3) 0.012(3)
O1 0.032(3) 0.034(3) 0.026(3) 0.008(2) 0.011(2) 0.009(2)
O6 0.054(4) 0.030(3) 0.027(3) 0.000(2) -0.002(2) -0.022(3)
O7 0.039(3) 0.027(3) 0.041(3) -0.008(2) 0.010(3) -0.013(2)
O4 0.041(3) 0.030(3) 0.035(3) -0.006(2) -0.021(3) 0.004(2)
O5 0.040(3) 0.037(3) 0.039(3) 0.004(3) -0.015(3) -0.009(3)
C36 0.025(4) 0.022(4) 0.014(3) -0.002(3) 0.002(3) 0.000(3)
C34 0.018(4) 0.026(4) 0.023(4) 0.000(3) -0.005(3) 0.003(3)
C15 0.022(4) 0.022(4) 0.022(4) -0.003(3) -0.001(3) -0.004(3)
C6 0.016(4) 0.020(4) 0.030(4) 0.000(3) 0.004(3) 0.003(3)
C3 0.017(4) 0.026(4) 0.033(4) -0.005(3) 0.009(3) -0.010(3)
C24 0.030(4) 0.015(3) 0.026(4) 0.000(3) 0.005(3) -0.003(3)
C21 0.019(4) 0.014(3) 0.028(4) -0.001(3) -0.003(3) 0.001(3)
C38 0.027(4) 0.014(3) 0.029(4) -0.003(3) 0.001(3) -0.001(3)
C28 0.028(4) 0.014(3) 0.021(4) 0.003(3) -0.005(3) -0.003(3)
C1 0.024(4) 0.018(3) 0.020(4) -0.004(3) 0.002(3) -0.006(3)
C33 0.022(4) 0.023(4) 0.028(4) 0.004(3) 0.001(3) -0.002(3)
C2 0.025(4) 0.023(4) 0.022(4) -0.002(3) 0.000(3) -0.006(3)
C16 0.013(4) 0.026(4) 0.020(4) 0.009(3) 0.002(3) 0.001(3)
C22 0.030(4) 0.031(4) 0.028(4) -0.002(3) -0.002(3) 0.010(4)
C9 0.036(5) 0.032(4) 0.017(4) 0.000(3) 0.003(3) -0.008(3)
C32 0.022(4) 0.023(4) 0.024(4) 0.002(3) 0.000(3) -0.002(3)
C39 0.021(4) 0.025(4) 0.030(4) -0.002(3) -0.003(3) -0.004(3)
C11 0.028(4) 0.021(4) 0.019(4) 0.002(3) 0.004(3) 0.000(3)
C12 0.024(4) 0.017(3) 0.026(4) 0.005(3) 0.004(3) 0.006(3)
C25 0.026(4) 0.020(3) 0.027(3) -0.008(3) -0.003(3) 0.007(3)
C19 0.010(4) 0.025(4) 0.036(4) -0.003(3) 0.003(3) 0.002(3)
C4 0.025(4) 0.017(3) 0.030(4) -0.004(3) 0.000(3) 0.000(3)
C8 0.029(5) 0.017(3) 0.018(3) -0.001(3) 0.002(3) 0.004(3)
C31 0.024(4) 0.028(4) 0.016(4) 0.004(3) -0.005(3) 0.003(3)
C26 0.024(4) 0.016(4) 0.034(4) -0.003(3) 0.000(3) -0.003(3)
C29 0.026(4) 0.020(4) 0.042(5) -0.001(3) -0.002(3) 0.003(3)
C5 0.019(4) 0.021(4) 0.023(4) -0.002(3) -0.004(3) -0.003(3)
C14 0.023(4) 0.026(4) 0.022(4) 0.002(3) -0.011(3) -0.001(3)
C18 0.026(4) 0.022(4) 0.015(3) 0.002(3) -0.005(3) 0.004(3)
C13 0.023(4) 0.033(4) 0.028(4) -0.005(3) -0.006(3) -0.003(3)
C10 0.049(6) 0.043(5) 0.042(5) 0.007(4) 0.002(4) -0.015(4)
C23 0.028(4) 0.019(4) 0.030(4) -0.005(3) -0.004(3) -0.004(3)
C35 0.019(4) 0.023(4) 0.030(4) 0.003(3) -0.005(3) 0.002(3)
C7 0.027(4) 0.034(4) 0.043(5) -0.001(4) 0.009(4) 0.005(4)
C30 0.038(5) 0.045(5) 0.053(5) -0.015(4) -0.001(4) 0.011(4)
C20 0.037(5) 0.045(5) 0.034(5) 0.006(4) 0.012(4) 0.006(4)
C37 0.039(5) 0.038(5) 0.040(5) 0.001(4) 0.004(4) -0.010(4)
C40 0.035(5) 0.046(5) 0.054(6) 0.002(4) -0.013(4) -0.002(4)
C27 0.036(5) 0.035(4) 0.051(5) 0.002(4) -0.007(4) -0.011(4)
C17 0.043(5) 0.039(5) 0.047(5) -0.010(4) -0.022(4) 0.006(4)
C41 0.038(5) 0.053(6) 0.061(6) -0.007(5) -0.015(4) 0.015(4)
N1A 0.024(7) 0.048(7) 0.025(7) 0.011(5) 0.015(5) 0.000(6)
C42 0.082(8) 0.083(7) 0.047(6) -0.024(5) -0.035(5) 0.033(6)
N1B 0.055(13) 0.058(11) 0.032(10) -0.004(8) 0.005(9) 0.030(9)

loop_
_atom_type_symbol
_atom_type_description
_atom_type_scat_dispersion_real
_atom_type_scat_dispersion_imag
_atom_type_scat_source
C C 0.0033 0.0016 'International Tables Vol C Tables 4.2.6.8 and 6.1.1.4'
H H 0.0000 0.0000 'International Tables Vol C Tables 4.2.6.8 and 6.1.1.4'
Cl Cl 0.1484 0.1585 'International Tables Vol C Tables 4.2.6.8 and 6.1.1.4'
N N 0.0061 0.0033 'International Tables Vol C Tables 4.2.6.8 and 6.1.1.4'
O O 0.0106 0.0060 'International Tables Vol C Tables 4.2.6.8 and 6.1.1.4'

loop_
_geom_angle_atom_site_label_1
_geom_angle_atom_site_label_2
_geom_angle_atom_site_label_3
_geom_angle
C35 C36 C31 123.5(6)
C33 C34 O8 121.2(6)
C33 C34 C35 123.1(6)
C35 C34 O8 115.7(6)
C16 C15 C14 118.8(6)
C16 C15 C18 120.0(6)
C14 C15 C18 121.2(6)
C1 C6 C5 122.8(6)
C2 C3 C7 119.5(6)
C4 C3 C2 118.2(6)
C4 C3 C7 122.2(7)
O6 C24 C25 116.2(6)
O6 C24 C23 120.8(6)
C23 C24 C25 122.9(6)
C22 C21 C18 123.0(6)
C26 C21 C22 116.9(6)
C26 C21 C18 120.1(6)
C1 C38 C35 109.5(5)
C39 C38 C1 113.8(5)
C39 C38 C35 112.7(5)
C25 C28 C31 110.1(5)
C25 C28 C29 113.7(5)
C29 C28 C31 111.3(5)
C6 C1 C38 121.4(6)
C6 C1 C2 117.7(6)
C2 C1 C38 120.8(6)
C34 C33 C37 121.8(6)
C32 C33 C34 117.8(6)
C32 C33 C37 120.3(6)
O1 C2 C3 116.3(6)
O1 C2 C1 122.9(6)
C3 C2 C1 120.8(6)
C15 C16 C11 122.0(6)
C21 C22 O5 121.5(6)
C21 C22 C23 123.8(6)
C23 C22 O5 114.7(6)
C10 C9 C8 112.3(6)
O7 C32 C33 115.8(6)
O7 C32 C31 122.7(6)
C31 C32 C33 121.6(6)
C38 C39 C40 113.3(6)
C16 C11 C8 119.7(6)
C12 C11 C16 117.1(6)
C12 C11 C8 123.2(6)
O3 C12 C11 121.0(6)
O3 C12 C13 117.1(6)
C11 C12 C13 121.9(6)
C24 C25 C28 121.0(6)
C26 C25 C24 116.1(6)
C26 C25 C28 122.8(6)
C20 C19 C18 113.6(6)
C3 C4 O2 119.0(6)
C3 C4 C5 123.1(6)
C5 C4 O2 117.9(6)
C9 C8 C11 111.5(5)
C5 C8 C9 113.6(5)
C5 C8 C11 112.1(5)
C36 C31 C28 120.4(6)
C32 C31 C36 117.6(6)
C32 C31 C28 121.9(6)
C21 C26 C25 123.5(6)
C30 C29 C28 113.5(6)
C6 C5 C4 117.3(6)
C6 C5 C8 121.2(6)
C4 C5 C8 121.5(6)
O4 C14 C15 116.9(6)
O4 C14 C13 121.6(6)
C13 C14 C15 121.3(6)
C15 C18 C21 111.3(5)
C19 C18 C15 113.2(5)
C19 C18 C21 112.6(5)
C12 C13 C17 118.0(6)
C14 C13 C12 118.6(6)
C14 C13 C17 123.4(6)
C24 C23 C22 116.7(6)
C24 C23 C27 122.1(6)
C22 C23 C27 121.3(6)
C36 C35 C34 116.2(6)
C36 C35 C38 121.0(6)
C34 C35 C38 122.7(6)
C42 N1A C41 116.1(10)
C42 N1B C41 118.4(14)

loop_
_geom_bond_atom_site_label_1
_geom_bond_atom_site_label_2
_geom_bond_distance
O2 C4 1.422(8)
O8 C34 1.406(8)
O3 C12 1.378(8)
O1 C2 1.372(8)
O6 C24 1.390(7)
O7 C32 1.377(8)
O4 C14 1.377(8)
O5 C22 1.398(8)
C36 C31 1.392(9)
C36 C35 1.379(9)
C34 C33 1.390(9)
C34 C35 1.393(9)
C15 C16 1.377(9)
C15 C14 1.392(9)
C15 C18 1.530(9)
C6 C1 1.384(9)
C6 C5 1.386(9)
C3 C2 1.402(9)
C3 C4 1.371(9)
C3 C7 1.515(9)
C24 C25 1.410(9)
C24 C23 1.390(9)
C21 C22 1.385(10)
C21 C26 1.382(9)
C21 C18 1.538(9)
C38 C1 1.526(9)
C38 C39 1.504(9)
C38 C35 1.536(8)
C28 C25 1.519(9)
C28 C31 1.549(9)
C28 C29 1.543(9)
C1 C2 1.413(9)
C33 C32 1.389(9)
C33 C37 1.498(9)
C16 C11 1.415(8)
C22 C23 1.396(10)
C9 C8 1.541(9)
C9 C10 1.523(9)
C32 C31 1.387(9)
C39 C40 1.530(9)
C11 C12 1.392(9)
C11 C8 1.541(9)
C12 C13 1.397(9)
C25 C26 1.405(10)
C19 C18 1.517(9)
C19 C20 1.500(9)
C4 C5 1.388(9)
C8 C5 1.534(9)
C29 C30 1.493(9)
C14 C13 1.387(9)
C13 C17 1.520(9)
C23 C27 1.482(9)
C41 N1A 1.513(14)
C41 N1B 1.533(17)
N1A C42 1.410(14)
C42 N1B 1.353(17)

loop_
_geom_torsion_atom_site_label_1
_geom_torsion_atom_site_label_2
_geom_torsion_atom_site_label_3
_geom_torsion_atom_site_label_4
_geom_torsion
O2 C4 C5 C6 -176.7(5)
O2 C4 C5 C8 4.3(9)
O8 C34 C33 C32 179.0(6)
O8 C34 C33 C37 -2.1(10)
O8 C34 C35 C36 179.2(5)
O8 C34 C35 C38 2.0(9)
O3 C12 C13 C14 177.8(6)
O3 C12 C13 C17 -1.6(10)
O6 C24 C25 C28 -4.0(9)
O6 C24 C25 C26 177.5(6)
O6 C24 C23 C22 -177.9(6)
O6 C24 C23 C27 2.2(10)
O7 C32 C31 C36 177.5(6)
O7 C32 C31 C28 -3.2(10)
O4 C14 C13 C12 -179.4(6)
O4 C14 C13 C17 0.0(11)
O5 C22 C23 C24 178.5(6)
O5 C22 C23 C27 -1.7(10)
C34 C33 C32 O7 -179.7(6)
C34 C33 C32 C31 1.8(10)
C15 C16 C11 C12 3.9(9)
C15 C16 C11 C8 -173.8(6)
C15 C14 C13 C12 4.5(10)
C15 C14 C13 C17 -176.2(7)
C6 C1 C2 O1 -176.5(6)
C6 C1 C2 C3 1.3(9)
C3 C4 C5 C6 3.1(9)
C3 C4 C5 C8 -175.9(6)
C24 C25 C26 C21 0.4(10)
C21 C22 C23 C24 0.6(10)
C21 C22 C23 C27 -179.6(7)
C38 C1 C2 O1 0.8(10)
C38 C1 C2 C3 178.6(6)
C28 C25 C26 C21 -178.1(6)
C1 C6 C5 C4 0.6(9)
C1 C6 C5 C8 179.6(6)
C1 C38 C39 C40 176.8(6)
C1 C38 C35 C36 89.3(7)
C1 C38 C35 C34 -93.7(7)
C33 C34 C35 C36 -4.0(10)
C33 C34 C35 C38 178.8(6)
C33 C32 C31 C36 -4.0(10)
C33 C32 C31 C28 175.2(6)
C2 C3 C4 O2 175.3(5)
C2 C3 C4 C5 -4.4(10)
C16 C15 C14 O4 -179.2(6)
C16 C15 C14 C13 -2.9(10)
C16 C15 C18 C21 82.4(7)
C16 C15 C18 C19 -45.6(8)
C16 C11 C12 O3 178.1(6)
C16 C11 C12 C13 -2.2(10)
C16 C11 C8 C9 46.2(8)
C16 C11 C8 C5 -82.4(7)
C22 C21 C26 C25 2.4(10)
C22 C21 C18 C15 86.9(8)
C22 C21 C18 C19 -144.8(6)
C9 C8 C5 C6 -37.4(9)
C9 C8 C5 C4 141.5(6)
C39 C38 C1 C6 35.5(8)
C39 C38 C1 C2 -141.7(6)
C39 C38 C35 C36 -38.4(8)
C39 C38 C35 C34 138.6(6)
C11 C12 C13 C14 -1.8(10)
C11 C12 C13 C17 178.8(7)
C11 C8 C5 C6 90.1(7)
C11 C8 C5 C4 -91.0(7)
C12 C11 C8 C9 -131.4(7)
C12 C11 C8 C5 100.1(7)
C25 C24 C23 C22 2.4(10)
C25 C24 C23 C27 -177.4(7)
C25 C28 C31 C36 -88.0(7)
C25 C28 C31 C32 92.8(7)
C25 C28 C29 C30 -63.8(8)
C4 C3 C2 O1 -179.9(6)
C4 C3 C2 C1 2.1(10)
C8 C11 C12 O3 -4.3(10)
C8 C11 C12 C13 175.4(6)
C31 C36 C35 C34 1.5(10)
C31 C36 C35 C38 178.8(6)
C31 C28 C25 C24 -91.1(7)
C31 C28 C25 C26 87.3(7)
C31 C28 C29 C30 171.2(6)
C26 C21 C22 O5 179.4(6)
C26 C21 C22 C23 -2.9(10)
C26 C21 C18 C15 -94.0(7)
C26 C21 C18 C19 34.3(8)
C29 C28 C25 C24 143.3(6)
C29 C28 C25 C26 -38.3(8)
C29 C28 C31 C36 39.0(8)
C29 C28 C31 C32 -140.2(6)
C5 C6 C1 C38 -180.0(6)
C5 C6 C1 C2 -2.7(10)
C14 C15 C16 C11 -1.4(10)
C14 C15 C18 C21 -98.8(7)
C14 C15 C18 C19 133.2(7)
C18 C15 C16 C11 177.4(6)
C18 C15 C14 O4 2.0(10)
C18 C15 C14 C13 178.3(6)
C18 C21 C22 O5 -1.5(10)
C18 C21 C22 C23 176.3(6)
C18 C21 C26 C25 -176.8(6)
C10 C9 C8 C11 172.0(5)
C10 C9 C8 C5 -60.2(8)
C23 C24 C25 C28 175.7(6)
C23 C24 C25 C26 -2.9(10)
C35 C36 C31 C28 -176.9(6)
C35 C36 C31 C32 2.3(10)
C35 C34 C33 C32 2.4(10)
C35 C34 C33 C37 -178.8(7)
C35 C38 C1 C6 -91.6(7)
C35 C38 C1 C2 91.3(7)
C35 C38 C39 C40 -57.8(7)
C7 C3 C2 O1 1.8(9)
C7 C3 C2 C1 -176.2(6)
C7 C3 C4 O2 -6.4(10)
C7 C3 C4 C5 173.8(6)
C20 C19 C18 C15 -60.6(7)
C20 C19 C18 C21 172.2(6)
C37 C33 C32 O7 1.5(10)
C37 C33 C32 C31 -177.0(6)
C41 N1A C42 N1B 48.6(11)
N1A C41 N1B C42 49.8(14)
N1A C42 N1B C41 -49.1(14)
N1B C41 N1A C42 -45.9(12)

loop_
_platon_squeeze_void_nr
_platon_squeeze_void_average_x
_platon_squeeze_void_average_y
_platon_squeeze_void_average_z
_platon_squeeze_void_volume
_platon_squeeze_void_count_electrons
_platon_squeeze_void_content
1 0.090 0.077 0.178 166 37 '1 H2O and 2 MeOH'
2 0.910 -0.077 0.678 166 37 '1 H2O and 2 MeOH'
3 0.590 0.423 0.178 166 37 '1 H2O and 2 MeOH'
4 0.410 0.577 0.678 166 37 '1 H2O and 2 MeOH'
